data_2311879
loop_
_publ_author_name
'Liu, Feng Yi'
'Zhou, Dong Mei'
'Zhao, Xiao Lan'
'Kou, Jun Feng'

_publ_section_title
;
 Synthesis, crystal structures and luminescence properties of seven
 mononuclear zinc(II), cadmium(II), cobalt(II) and nickel(II) complexes
 with 5-(4-methylphenyl)-3-(pyridin-2-yl)-1H-1,2,4-triazole.
;
_journal_coeditor_code LF3051
_journal_issue 'Pt 5'
_journal_name_full 'Acta crystallographica. Section C, Structural chemistry'
_journal_page_first 382
_journal_page_last 392
_journal_paper_doi 10.1107/S2053229617004697
_journal_volume 73
_journal_year 2017
_chemical_formula_iupac '[Ni (C14 H11 N4)2 (H2 O)2]'
_chemical_formula_moiety 'C28 H26 N8 Ni O2'
_chemical_formula_sum 'C28 H26 N8 Ni O2'
_chemical_formula_weight 565.28
_chemical_name_systematic
;
Diaquabis[5-(4-methylphenyl)-3-(pyridin-2-yl)-1<i>H</i>-1,2,4-triazolato-\
\k^2^<i>N</i>^1^,<i>N</i>^5^]nickel(II)
;
_space_group_crystal_system monoclinic
_space_group_IT_number 15
_space_group_name_Hall '-I 2ya'
_space_group_name_H-M_alt 'I 1 2/a 1'
_atom_sites_solution_hydrogens geom
_atom_sites_solution_primary direct
_atom_sites_solution_secondary difmap
_audit_creation_method SHELXL-2014/7
_cell_angle_alpha 90
_cell_angle_beta 92.91(3)
_cell_angle_gamma 90
_cell_formula_units_Z 4
_cell_length_a 26.778(5)
_cell_length_b 7.4858(15)
_cell_length_c 12.472(3)
_cell_measurement_reflns_used 12342
_cell_measurement_temperature 293(2)
_cell_measurement_theta_max 24.999
_cell_measurement_theta_min 3.047
_cell_volume 2496.8(9)
_computing_cell_refinement
;
CrystalStructure (Rigaku/MSC, 2006)
;
_computing_data_collection
;
CrystalStructure (Rigaku/MSC, 2006)
;
_computing_data_reduction
;
CrystalStructure (Rigaku/MSC, 2006)
;
_computing_molecular_graphics
;
SHELXL-2014/7 (Sheldrick, 2015)
;
_computing_publication_material
;
SHELXL-2014/7 (Sheldrick, 2015)
;
_computing_structure_refinement
;
SHELXL-2014/7 (Sheldrick, 2015)
;
_computing_structure_solution
;
SHELXL-2014/7 (Sheldrick, 2015)
;
_diffrn_ambient_temperature 293(2)
_diffrn_measured_fraction_theta_full 0.995
_diffrn_measured_fraction_theta_max 0.995
_diffrn_measurement_device_type 'Rigaku MM007-HF CCD (Saturn 724+)'
_diffrn_measurement_method '\w scans at fixed \c = 45\%'
_diffrn_radiation_type MoK\a
_diffrn_radiation_wavelength 0.71073
_diffrn_reflns_av_R_equivalents 0.0233
_diffrn_reflns_limit_h_max 31
_diffrn_reflns_limit_h_min -31
_diffrn_reflns_limit_k_max 8
_diffrn_reflns_limit_k_min -8
_diffrn_reflns_limit_l_max 14
_diffrn_reflns_limit_l_min -13
_diffrn_reflns_number 9388
_diffrn_reflns_theta_full 25.000
_diffrn_reflns_theta_max 25.000
_diffrn_reflns_theta_min 3.047
_exptl_absorpt_coefficient_mu 0.822
_exptl_absorpt_correction_T_max 0.808
_exptl_absorpt_correction_T_min 0.769
_exptl_absorpt_correction_type multi-scan
_exptl_absorpt_process_details ABSCOR
_exptl_crystal_colour purple
_exptl_crystal_density_diffrn 1.504
_exptl_crystal_density_method 'not measured'
_exptl_crystal_description block
_exptl_crystal_F_000 1176
_exptl_crystal_size_max 0.320
_exptl_crystal_size_mid 0.280
_exptl_crystal_size_min 0.260
_refine_diff_density_max 0.243
_refine_diff_density_min -0.213
_refine_ls_extinction_method none
_refine_ls_goodness_of_fit_ref 1.071
_refine_ls_hydrogen_treatment mixed
_refine_ls_matrix_type full
_refine_ls_number_parameters 185
_refine_ls_number_reflns 2186
_refine_ls_number_restraints 0
_refine_ls_restrained_S_all 1.071
_refine_ls_R_factor_all 0.0266
_refine_ls_R_factor_gt 0.0241
_refine_ls_shift/su_max 0.000
_refine_ls_shift/su_mean 0.000
_refine_ls_structure_factor_coef Fsqd
_refine_ls_weighting_details 'w = 1/[\s^2^(Fo^2^)+(0.0409P)^2^+1.0824P] where P=(Fo^2^+2Fc^2^)/3'
_refine_ls_weighting_scheme calc
_refine_ls_wR_factor_gt 0.0662
_refine_ls_wR_factor_ref 0.0673
_reflns_number_gt 2016
_reflns_number_total 2186
_reflns_threshold_expression I>2\s(I)
_cod_data_source_file lf3051sup1.cif
_cod_data_source_block VII
_cod_original_sg_symbol_H-M 'I 2/a'
_cod_database_code 2311879
_shelx_space_group_comment
;
The symmetry employed for this shelxl refinement is uniquely defined
by the following loop, which should always be used as a source of
symmetry information in preference to the above space-group names.
They are only intended as comments.
;
_shelx_estimated_absorpt_t_min 0.779
_shelx_estimated_absorpt_t_max 0.815

loop_
_space_group_symop_operation_xyz
'x, y, z'
'-x+1/2, y, -z'
'x+1/2, y+1/2, z+1/2'
'-x+1, y+1/2, -z+1/2'
'-x, -y, -z'
'x-1/2, -y, z'
'-x+1/2, -y+1/2, -z+1/2'
'x, -y+1/2, z+1/2'

loop_
_atom_site_type_symbol
_atom_site_label
_atom_site_fract_x
_atom_site_fract_y
_atom_site_fract_z
_atom_site_U_iso_or_equiv
_atom_site_adp_type
_atom_site_calc_flag
_atom_site_occupancy
Ni Ni1 0.2500 -0.03344(4) 0.0000 0.02241(11) Uani d 1
N N1 0.21155(5) -0.01668(17) 0.13760(10) 0.0262(3) Uani d 1
N N2 0.16365(5) 0.01555(18) 0.16472(11) 0.0287(3) Uani d 1
N N3 0.19172(5) -0.04746(16) -0.11687(10) 0.0250(3) Uani d 1
N N4 0.21437(5) 0.02969(17) 0.31469(10) 0.0269(3) Uani d 1
O O1 0.2500 -0.3149(2) 0.0000 0.0385(4) Uani d 1
H H1WA 0.2384(9) -0.372(3) -0.0472(17) 0.058 Uiso d 1
O O2 0.2500 0.2501(2) 0.0000 0.0351(4) Uani d 1
H H2WA 0.2441(9) 0.306(3) -0.0535(16) 0.053 Uiso d 1
C C1 0.16687(6) 0.0426(2) 0.27055(12) 0.0255(3) Uani d 1
C C2 0.24037(6) -0.0064(2) 0.22750(12) 0.0244(3) Uani d 1
C C3 0.20562(6) -0.0326(2) -0.21889(12) 0.0251(3) Uani d 1
C C4 0.17112(7) -0.0449(3) -0.30512(13) 0.0390(4) Uani d 1
H H4 0.1811 -0.0328 -0.3751 0.047 Uiso calc 1
C C5 0.12170(7) -0.0755(3) -0.28513(15) 0.0454(5) Uani d 1
H H5 0.0979 -0.0839 -0.3419 0.055 Uiso calc 1
C C6 0.10769(6) -0.0936(3) -0.18138(14) 0.0393(4) Uani d 1
H H6 0.0745 -0.1157 -0.1669 0.047 Uiso calc 1
C C7 0.14384(6) -0.0783(2) -0.09896(13) 0.0316(4) Uani d 1
H H7 0.1345 -0.0899 -0.0285 0.038 Uiso calc 1
C C8 0.12222(6) 0.0883(2) 0.32949(12) 0.0271(3) Uani d 1
C C9 0.12556(6) 0.1509(2) 0.43446(12) 0.0337(4) Uani d 1
H H9 0.1566 0.1575 0.4711 0.040 Uiso calc 1
C C10 0.08310(6) 0.2036(2) 0.48518(13) 0.0370(4) Uani d 1
H H10 0.0863 0.2441 0.5557 0.044 Uiso calc 1
C C11 0.03630(6) 0.1978(2) 0.43428(14) 0.0355(4) Uani d 1
C C12 0.03294(7) 0.1337(3) 0.32928(15) 0.0446(5) Uani d 1
H H12 0.0018 0.1273 0.2929 0.054 Uiso calc 1
C C13 0.07497(7) 0.0794(3) 0.27817(13) 0.0395(4) Uani d 1
H H13 0.0716 0.0363 0.2083 0.047 Uiso calc 1
C C14 -0.00982(7) 0.2557(3) 0.49021(17) 0.0494(5) Uani d 1
H H14A -0.0001 0.3085 0.5582 0.074 Uiso calc 1
H H14B -0.0307 0.1537 0.5014 0.074 Uiso calc 1
H H14C -0.0280 0.3416 0.4465 0.074 Uiso calc 1

loop_
_atom_site_aniso_label
_atom_site_aniso_U_11
_atom_site_aniso_U_22
_atom_site_aniso_U_33
_atom_site_aniso_U_12
_atom_site_aniso_U_13
_atom_site_aniso_U_23
Ni1 0.02456(17) 0.02787(17) 0.01480(15) 0.000 0.00105(11) 0.000
N1 0.0261(7) 0.0337(7) 0.0187(7) 0.0002(5) 0.0015(5) -0.0007(5)
N2 0.0253(7) 0.0401(8) 0.0209(7) 0.0005(6) 0.0025(5) -0.0017(5)
N3 0.0273(7) 0.0278(7) 0.0198(6) -0.0006(5) 0.0017(5) -0.0002(5)
N4 0.0270(7) 0.0358(7) 0.0179(6) 0.0015(5) 0.0012(5) 0.0001(5)
O1 0.0656(13) 0.0273(9) 0.0215(8) 0.000 -0.0073(8) 0.000
O2 0.0497(10) 0.0274(9) 0.0269(8) 0.000 -0.0100(8) 0.000
C1 0.0281(8) 0.0278(8) 0.0207(7) -0.0003(6) 0.0016(6) 0.0018(6)
C2 0.0271(8) 0.0271(8) 0.0189(8) -0.0005(6) 0.0014(6) 0.0008(6)
C3 0.0282(8) 0.0272(8) 0.0199(7) -0.0002(6) 0.0022(6) 0.0000(6)
C4 0.0332(10) 0.0640(12) 0.0197(8) -0.0039(8) 0.0002(7) 0.0002(8)
C5 0.0302(9) 0.0745(13) 0.0307(9) -0.0064(9) -0.0069(7) -0.0029(9)
C6 0.0259(9) 0.0563(11) 0.0357(9) -0.0070(8) 0.0025(7) -0.0009(8)
C7 0.0299(9) 0.0412(9) 0.0242(8) -0.0038(7) 0.0051(6) 0.0000(7)
C8 0.0285(8) 0.0304(8) 0.0225(7) -0.0003(7) 0.0039(6) 0.0025(6)
C9 0.0285(9) 0.0463(10) 0.0263(8) -0.0006(7) 0.0009(7) -0.0031(7)
C10 0.0373(10) 0.0451(10) 0.0291(8) -0.0014(8) 0.0077(7) -0.0065(7)
C11 0.0319(9) 0.0363(9) 0.0391(9) -0.0009(7) 0.0110(7) 0.0014(7)
C12 0.0254(9) 0.0689(13) 0.0393(10) 0.0000(9) -0.0016(7) -0.0010(9)
C13 0.0340(9) 0.0595(11) 0.0246(8) -0.0018(9) -0.0004(7) -0.0040(8)
C14 0.0371(10) 0.0518(11) 0.0608(12) 0.0021(9) 0.0172(9) -0.0043(10)

loop_
_atom_type_symbol
_atom_type_description
_atom_type_scat_dispersion_real
_atom_type_scat_dispersion_imag
_atom_type_scat_source
C C 0.0033 0.0016 'International Tables Vol C Tables 4.2.6.8 and 6.1.1.4'
H H 0.0000 0.0000 'International Tables Vol C Tables 4.2.6.8 and 6.1.1.4'
N N 0.0061 0.0033 'International Tables Vol C Tables 4.2.6.8 and 6.1.1.4'
O O 0.0106 0.0060 'International Tables Vol C Tables 4.2.6.8 and 6.1.1.4'
Ni Ni 0.3393 1.1124 'International Tables Vol C Tables 4.2.6.8 and 6.1.1.4'

loop_
_geom_angle_atom_site_label_1
_geom_angle_atom_site_label_2
_geom_angle_atom_site_label_3
_geom_angle_site_symmetry_1
_geom_angle_site_symmetry_3
_geom_angle
N1 Ni1 N1 2 . 172.98(7)
N1 Ni1 N3 2 . 78.90(5)
N1 Ni1 N3 . . 101.45(5)
N1 Ni1 N3 2 2 101.46(5)
N1 Ni1 N3 . 2 78.91(5)
N3 Ni1 N3 . 2 174.22(7)
N1 Ni1 O1 2 . 93.51(4)
N1 Ni1 O1 . . 93.51(4)
N3 Ni1 O1 . . 87.11(3)
N3 Ni1 O1 2 . 87.11(3)
N1 Ni1 O2 2 . 86.49(4)
N1 Ni1 O2 . . 86.49(4)
N3 Ni1 O2 . . 92.89(3)
N3 Ni1 O2 2 . 92.89(3)
O1 Ni1 O2 . . 180.0
C2 N1 N2 . . 107.05(13)
C2 N1 Ni1 . . 114.50(11)
N2 N1 Ni1 . . 137.47(10)
C1 N2 N1 . . 104.93(13)
C7 N3 C3 . . 119.12(13)
C7 N3 Ni1 . . 125.76(11)
C3 N3 Ni1 . . 115.03(11)
C2 N4 C1 . . 101.42(13)
Ni1 O1 H1WA . . 123.2(17)
Ni1 O2 H2WA . . 121.7(16)
N2 C1 N4 . . 113.65(14)
N2 C1 C8 . . 120.99(14)
N4 C1 C8 . . 125.33(14)
N1 C2 N4 . . 112.96(14)
N1 C2 C3 . 2 117.50(14)
N4 C2 C3 . 2 129.54(14)
N3 C3 C4 . . 121.46(15)
N3 C3 C2 . 2 113.59(13)
C4 C3 C2 . 2 124.94(15)
C5 C4 C3 . . 118.65(16)
C5 C4 H4 . . 120.7
C3 C4 H4 . . 120.7
C6 C5 C4 . . 119.87(16)
C6 C5 H5 . . 120.1
C4 C5 H5 . . 120.1
C5 C6 C7 . . 118.62(16)
C5 C6 H6 . . 120.7
C7 C6 H6 . . 120.7
N3 C7 C6 . . 122.26(15)
N3 C7 H7 . . 118.9
C6 C7 H7 . . 118.9
C9 C8 C13 . . 117.60(15)
C9 C8 C1 . . 122.20(15)
C13 C8 C1 . . 120.09(14)
C10 C9 C8 . . 120.74(16)
C10 C9 H9 . . 119.6
C8 C9 H9 . . 119.6
C11 C10 C9 . . 121.96(15)
C11 C10 H10 . . 119.0
C9 C10 H10 . . 119.0
C10 C11 C12 . . 117.27(15)
C10 C11 C14 . . 121.60(16)
C12 C11 C14 . . 121.13(17)
C13 C12 C11 . . 121.29(16)
C13 C12 H12 . . 119.4
C11 C12 H12 . . 119.4
C12 C13 C8 . . 121.14(16)
C12 C13 H13 . . 119.4
C8 C13 H13 . . 119.4
C11 C14 H14A . . 109.5
C11 C14 H14B . . 109.5
H14A C14 H14B . . 109.5
C11 C14 H14C . . 109.5
H14A C14 H14C . . 109.5
H14B C14 H14C . . 109.5

loop_
_geom_bond_atom_site_label_1
_geom_bond_atom_site_label_2
_geom_bond_site_symmetry_2
_geom_bond_distance
Ni1 N1 2 2.0495(14)
Ni1 N1 . 2.0495(14)
Ni1 N3 . 2.0834(14)
Ni1 N3 2 2.0834(14)
Ni1 O1 . 2.1066(17)
Ni1 O2 . 2.1223(17)
N1 C2 . 1.331(2)
N1 N2 . 1.365(2)
N2 C1 . 1.334(2)
N3 C7 . 1.333(2)
N3 C3 . 1.348(2)
N4 C2 . 1.348(2)
N4 C1 . 1.363(2)
O1 H1WA . 0.78(2)
O2 H2WA . 0.80(2)
C1 C8 . 1.475(2)
C2 C3 2 1.469(2)
C3 C4 . 1.385(2)
C3 C2 2 1.469(2)
C4 C5 . 1.378(3)
C4 H4 . 0.9300
C5 C6 . 1.372(3)
C5 H5 . 0.9300
C6 C7 . 1.380(2)
C6 H6 . 0.9300
C7 H7 . 0.9300
C8 C9 . 1.389(2)
C8 C13 . 1.390(2)
C9 C10 . 1.386(2)
C9 H9 . 0.9300
C10 C11 . 1.376(2)
C10 H10 . 0.9300
C11 C12 . 1.393(3)
C11 C14 . 1.512(2)
C12 C13 . 1.382(3)
C12 H12 . 0.9300
C13 H13 . 0.9300
C14 H14A . 0.9600
C14 H14B . 0.9600
C14 H14C . 0.9600

loop_
_geom_hbond_atom_site_label_D
_geom_hbond_atom_site_label_H
_geom_hbond_atom_site_label_A
_geom_hbond_site_symmetry_A
_geom_hbond_distance_DH
_geom_hbond_distance_HA
_geom_hbond_distance_DA
_geom_hbond_angle_DHA
O1 H1WA N4 8_544 0.78(2) 2.16(2) 2.9351(17) 174(3)
O2 H2WA N4 8_554 0.80(2) 2.17(2) 2.9575(17) 169(2)
C7 H7 N2 . 0.93 2.62 3.378(2) 139.4

loop_
_geom_torsion_atom_site_label_1
_geom_torsion_atom_site_label_2
_geom_torsion_atom_site_label_3
_geom_torsion_atom_site_label_4
_geom_torsion_site_symmetry_1
_geom_torsion_site_symmetry_4
_geom_torsion
C2 N1 N2 C1 . . -0.27(16)
Ni1 N1 N2 C1 . . -167.63(12)
N1 N2 C1 N4 . . -0.07(17)
N1 N2 C1 C8 . . 177.85(13)
C2 N4 C1 N2 . . 0.37(17)
C2 N4 C1 C8 . . -177.44(15)
N2 N1 C2 N4 . . 0.54(17)
Ni1 N1 C2 N4 . . 171.18(10)
N2 N1 C2 C3 . 2 -178.69(13)
Ni1 N1 C2 C3 . 2 -8.05(17)
C1 N4 C2 N1 . . -0.55(16)
C1 N4 C2 C3 . 2 178.56(15)
C7 N3 C3 C4 . . 1.4(2)
Ni1 N3 C3 C4 . . 178.00(13)
C7 N3 C3 C2 . 2 -177.52(14)
Ni1 N3 C3 C2 . 2 -0.88(16)
N3 C3 C4 C5 . . -0.9(3)
C2 C3 C4 C5 2 . 177.87(17)
C3 C4 C5 C6 . . -0.2(3)
C4 C5 C6 C7 . . 0.8(3)
C3 N3 C7 C6 . . -0.8(2)
Ni1 N3 C7 C6 . . -177.00(13)
C5 C6 C7 N3 . . -0.3(3)
N2 C1 C8 C9 . . -167.16(16)
N4 C1 C8 C9 . . 10.5(2)
N2 C1 C8 C13 . . 9.0(2)
N4 C1 C8 C13 . . -173.35(16)
C13 C8 C9 C10 . . -0.5(3)
C1 C8 C9 C10 . . 175.77(15)
C8 C9 C10 C11 . . -0.5(3)
C9 C10 C11 C12 . . 1.0(3)
C9 C10 C11 C14 . . -179.97(18)
C10 C11 C12 C13 . . -0.5(3)
C14 C11 C12 C13 . . -179.52(19)
C11 C12 C13 C8 . . -0.5(3)
C9 C8 C13 C12 . . 1.0(3)
C1 C8 C13 C12 . . -175.34(17)
